data_4105006
loop_
_publ_author_name
'Isaac Alonso'
'Beatriz Trillo'
'Fernando L\'opez'
'Sergi Montserrat'
'Gregori Ujaque'
'Luis Castedo'
'Agust\'i Lled\'os'
'Jose L. Mascare\~nas'

_publ_section_title
;
 Gold-Catalyzed [4C+2C] Cycloadditions of Allenedienes, including an
 Enantioselective Version with New Phosphoramidite-Based Catalysts:
 Mechanistic Aspects of the Divergence between [4C+3C] and [4C+2C]
 Pathways
;
_journal_name_full 'Journal of the American Chemical Society'
_journal_page_first 13020
_journal_page_last 13030
_journal_paper_doi 10.1021/ja905415r
_journal_volume 131
_journal_year 2009
_chemical_formula_moiety 'C21 H27 N O2 S'
_chemical_formula_sum 'C21 H27 N O2 S'
_chemical_formula_weight 357.5
_chemical_name_systematic
;
 ?
;
_space_group_IT_number 14
_symmetry_cell_setting monoclinic
_symmetry_Int_Tables_number 14
_symmetry_space_group_name_Hall '-P 2ybc'
_symmetry_space_group_name_H-M 'P 1 21/c 1'
_audit_conform_dict_location ftp://ftp.iucr.org/pub/cif_core.dic
_audit_conform_dict_name cif_core.dic
_audit_conform_dict_version 2.4
_audit_creation_date 2009-04-01T16:04:46-00:00
_audit_creation_method 'WinGX routine CIF_UPDATE'
_cell_angle_alpha 90
_cell_angle_beta 112.7600(10)
_cell_angle_gamma 90
_cell_formula_units_Z 4
_cell_length_a 10.1791(2)
_cell_length_b 21.9773(5)
_cell_length_c 8.8795(2)
_cell_measurement_reflns_used 9842
_cell_measurement_temperature 100(2)
_cell_measurement_theta_max 28.20
_cell_measurement_theta_min 2.65
_cell_measurement_wavelength 0.71073
_cell_volume 1831.75(7)
_computing_cell_refinement 'APPEX2 (BRUKER AXS, 2005)'
_computing_data_collection 'APPEX2 (BRUKER AXS, 2005)'
_computing_data_reduction 'APPEX2 (BRUKER AXS, 2005)'
_computing_molecular_graphics 'Ortep-3 for Windows (Farrugia, 1997)'
_computing_publication_material 'WinGX publication routines (Farrugia, 1999)'
_computing_structure_refinement 'SHELXL-97 (Sheldrick, 1997)'
_computing_structure_solution 'SIR-97  (Giacovazzo et all, 1999'
_diffrn_ambient_temperature 100(2)
_diffrn_measured_fraction_theta_full 0.997
_diffrn_measured_fraction_theta_max 0.997
_diffrn_measurement_device 'four-circle diffractometer'
_diffrn_measurement_device_type 'BRUKER APPEX-II CCD'
_diffrn_measurement_method 'omega and phi scans'
_diffrn_radiation_monochromator graphite
_diffrn_radiation_probe x-ray
_diffrn_radiation_source 'fine-focus sealed tube'
_diffrn_radiation_type MoK\a
_diffrn_radiation_wavelength 0.7107
_diffrn_reflns_av_R_equivalents 0.0345
_diffrn_reflns_av_unetI/netI 0.0201
_diffrn_reflns_limit_h_max 11
_diffrn_reflns_limit_h_min -13
_diffrn_reflns_limit_k_max 28
_diffrn_reflns_limit_k_min 0
_diffrn_reflns_limit_l_max 11
_diffrn_reflns_limit_l_min 0
_diffrn_reflns_number 54197
_diffrn_reflns_theta_full 27.1
_diffrn_reflns_theta_max 27.1
_diffrn_reflns_theta_min 1.85
_exptl_absorpt_coefficient_mu 0.191
_exptl_absorpt_correction_T_max 0.959
_exptl_absorpt_correction_T_min 0.867
_exptl_absorpt_correction_type multi-scan
_exptl_absorpt_process_details 'BRUKER SADABS'
_exptl_crystal_colour Colourless
_exptl_crystal_density_diffrn 1.296
_exptl_crystal_description prism
_exptl_crystal_F_000 768
_exptl_crystal_size_max 0.47
_exptl_crystal_size_mid 0.35
_exptl_crystal_size_min 0.22
_refine_diff_density_max 0.279
_refine_diff_density_min -0.395
_refine_diff_density_rms 0.046
_refine_ls_extinction_method none
_refine_ls_goodness_of_fit_ref 1.031
_refine_ls_hydrogen_treatment constr
_refine_ls_matrix_type full
_refine_ls_number_parameters 270
_refine_ls_number_reflns 4038
_refine_ls_number_restraints 229
_refine_ls_restrained_S_all 1.002
_refine_ls_R_factor_all 0.0489
_refine_ls_R_factor_gt 0.0386
_refine_ls_shift/su_max 0.000
_refine_ls_shift/su_mean 0.000
_refine_ls_structure_factor_coef Fsqd
_refine_ls_weighting_details 'calc w=1/[\s^2^(Fo^2^)+(0.0438P)^2^+1.0184P] where P=(Fo^2^+2Fc^2^)/3'
_refine_ls_weighting_scheme calc
_refine_ls_wR_factor_gt 0.0937
_refine_ls_wR_factor_ref 0.0992
_reflns_number_gt 3429
_reflns_number_total 4038
_reflns_threshold_expression >2\s(I)
_cod_data_source_file ja905415r_si_3f.cif
_cod_data_source_block lm01fo1n
_cod_original_sg_symbol_H-M 'P 21/c'
_cod_database_code 4105006

loop_
_space_group_symop_operation_xyz
'x, y, z'
'-x, y+1/2, -z+1/2'
'-x, -y, -z'
'x, -y-1/2, z-1/2'

loop_
_atom_site_label
_atom_site_type_symbol
_atom_site_fract_x
_atom_site_fract_y
_atom_site_fract_z
_atom_site_U_iso_or_equiv
_atom_site_adp_type
_atom_site_occupancy
_atom_site_symmetry_multiplicity
_atom_site_calc_flag
_atom_site_refinement_flags
_atom_site_disorder_assembly
_atom_site_disorder_group
N1 N 0.81625(12) 0.56460(5) 0.04295(14) 0.0221(3) Uani 1 1 d . A .
C2 C 0.80996(15) 0.50080(6) 0.09712(18) 0.0221(3) Uani 1 1 d U . .
H2A H 0.8099 0.4718 0.0147 0.026 Uiso 0.5535(16) 1 calc PR A 1
H2B H 0.7261 0.4943 0.1216 0.026 Uiso 0.5535(16) 1 calc PR A 1
H2C H 0.7500 0.4977 0.1592 0.026 Uiso 0.4465(16) 1 d PR A 2
H2D H 0.7752 0.4731 0.0051 0.026 Uiso 0.4465(16) 1 d PR A 2
C3A C 0.9456(3) 0.49579(13) 0.2502(4) 0.0201(3) Uani 0.5535(16) 1 d PU A 1
H3A H 0.9224 0.5102 0.3415 0.024 Uiso 0.5535(16) 1 calc PR A 1
C3B C 0.9696(4) 0.48813(17) 0.2062(5) 0.0201(3) Uani 0.4465(16) 1 d PU A 2
H3B H 1.0190 0.4896 0.1309 0.024 Uiso 0.4465(16) 1 calc PR A 2
C4 C 1.02398(15) 0.43452(7) 0.30349(19) 0.0247(3) Uani 1 1 d U . .
C5 C 1.18415(14) 0.44121(7) 0.40840(19) 0.0251(3) Uani 1 1 d U A .
H5A H 1.2056 0.4179 0.5078 0.030 Uiso 1 1 calc R . .
H5B H 1.2371 0.4232 0.3493 0.030 Uiso 1 1 calc R . .
C6 C 1.23737(15) 0.50475(7) 0.45481(19) 0.0288(3) Uani 1 1 d U . .
H6 H 1.3262 0.5097 0.5390 0.035 Uiso 1 1 calc R A .
C7 C 1.16804(16) 0.55357(7) 0.3855(2) 0.0331(4) Uani 1 1 d U A .
H7A H 1.1932 0.5918 0.4327 0.040 Uiso 0.5535(16) 1 calc PR A 1
H7B H 1.2147 0.5902 0.3882 0.040 Uiso 0.4465(16) 1 d PR A 2
C8A C 1.0414(3) 0.54443(11) 0.2203(3) 0.0201(3) Uani 0.5535(16) 1 d PU A 1
H8A H 1.0758 0.5303 0.1374 0.024 Uiso 0.5535(16) 1 calc PR A 1
C8B C 1.0084(3) 0.54798(14) 0.3010(4) 0.0201(3) Uani 0.4465(16) 1 d PU A 2
H8B H 0.9625 0.5511 0.3795 0.024 Uiso 0.4465(16) 1 calc PR A 2
C9 C 0.94401(15) 0.59654(6) 0.15761(19) 0.0253(3) Uani 1 1 d U . .
H9A H 0.9807 0.6257 0.1017 0.030 Uiso 0.5535(16) 1 calc PR A 1
H9B H 0.9249 0.6169 0.2439 0.030 Uiso 0.5535(16) 1 calc PR A 1
H9C H 1.0108 0.6054 0.1068 0.030 Uiso 0.4465(16) 1 d PR A 2
H9D H 0.9184 0.6341 0.1968 0.030 Uiso 0.4465(16) 1 d PR A 2
C10A C 0.9714(3) 0.37936(13) 0.2508(4) 0.0221(6) Uani 0.5535(16) 1 d PU A 1
C11A C 0.8140(4) 0.36380(17) 0.1584(5) 0.0317(8) Uani 0.5535(16) 1 d PU A 1
H11A H 0.7574 0.4003 0.1470 0.038 Uiso 0.5535(16) 1 calc PR A 1
H11B H 0.7998 0.3497 0.0496 0.038 Uiso 0.5535(16) 1 calc PR A 1
C12A C 0.7628(3) 0.31507(13) 0.2446(4) 0.0312(5) Uani 0.5535(16) 1 d PU A 1
H12A H 0.6661 0.3036 0.1757 0.037 Uiso 0.5535(16) 1 calc PR A 1
H12B H 0.7614 0.3317 0.3452 0.037 Uiso 0.5535(16) 1 calc PR A 1
C13A C 0.8572(6) 0.2584(2) 0.2840(6) 0.0334(10) Uani 0.5535(16) 1 d PU A 1
H13A H 0.8241 0.2296 0.3443 0.040 Uiso 0.5535(16) 1 calc PR A 1
H13B H 0.8512 0.2391 0.1833 0.040 Uiso 0.5535(16) 1 calc PR A 1
C14A C 1.0119(7) 0.2756(3) 0.3855(5) 0.0352(11) Uani 0.5535(16) 1 d PU A 1
H14A H 1.0192 0.2923 0.4896 0.042 Uiso 0.5535(16) 1 calc PR A 1
H14B H 1.0715 0.2397 0.4065 0.042 Uiso 0.5535(16) 1 calc PR A 1
C15A C 1.0631(3) 0.32264(12) 0.2940(4) 0.0274(6) Uani 0.5535(16) 1 d PU A 1
H15A H 1.1604 0.3340 0.3610 0.033 Uiso 0.5535(16) 1 calc PR A 1
H15B H 1.0631 0.3044 0.1945 0.033 Uiso 0.5535(16) 1 calc PR A 1
C10B C 0.9515(4) 0.38351(15) 0.3240(5) 0.0204(7) Uani 0.4465(16) 1 d PU A 2
C11B C 0.7957(5) 0.3691(2) 0.2266(6) 0.0288(10) Uani 0.4465(16) 1 d PU A 2
H11C H 0.7494 0.4040 0.1607 0.035 Uiso 0.4465(16) 1 calc PR A 2
H11D H 0.7487 0.3606 0.3008 0.035 Uiso 0.4465(16) 1 calc PR A 2
C12B C 0.7814(4) 0.31406(16) 0.1158(5) 0.0312(5) Uani 0.4465(16) 1 d PU A 2
H12C H 0.6812 0.3049 0.0564 0.037 Uiso 0.4465(16) 1 calc PR A 2
H12D H 0.8225 0.3237 0.0368 0.037 Uiso 0.4465(16) 1 calc PR A 2
C13B C 0.8560(7) 0.2585(3) 0.2143(7) 0.0346(13) Uani 0.4465(16) 1 d PU A 2
H13C H 0.8536 0.2255 0.1406 0.042 Uiso 0.4465(16) 1 calc PR A 2
H13D H 0.8063 0.2452 0.2822 0.042 Uiso 0.4465(16) 1 calc PR A 2
C14B C 1.0103(10) 0.2735(4) 0.3218(7) 0.0352(11) Uani 0.4465(16) 1 d PU A 2
H14C H 1.0533 0.2389 0.3911 0.042 Uiso 0.4465(16) 1 calc PR A 2
H14D H 1.0631 0.2809 0.2530 0.042 Uiso 0.4465(16) 1 calc PR A 2
C15B C 1.0215(4) 0.32890(15) 0.4275(4) 0.0292(8) Uani 0.4465(16) 1 d PU A 2
H15C H 0.9757 0.3204 0.5030 0.035 Uiso 0.4465(16) 1 calc PR A 2
H15D H 1.1210 0.3378 0.4910 0.035 Uiso 0.4465(16) 1 calc PR A 2
S16 S 0.67011(4) 0.602792(15) -0.04552(4) 0.02201(11) Uani 1 1 d . . .
O17 O 0.56931(11) 0.56158(5) -0.15607(12) 0.0273(2) Uani 1 1 d . A .
O18 O 0.70905(12) 0.65788(4) -0.10466(13) 0.0271(2) Uani 1 1 d . A .
C19 C 0.60715(14) 0.62328(6) 0.10659(17) 0.0203(3) Uani 1 1 d . A .
C20 C 0.52639(14) 0.58196(6) 0.15389(17) 0.0219(3) Uani 1 1 d . . .
H20 H 0.5019 0.5445 0.1019 0.026 Uiso 1 1 calc R A .
C21 C 0.48289(14) 0.59713(6) 0.27859(18) 0.0226(3) Uani 1 1 d . A .
H21 H 0.4290 0.5695 0.3099 0.027 Uiso 1 1 calc R . .
C22 C 0.51843(14) 0.65316(6) 0.35850(17) 0.0220(3) Uani 1 1 d . . .
C23 C 0.59756(15) 0.69411(6) 0.30788(17) 0.0233(3) Uani 1 1 d . A .
H23 H 0.6207 0.7319 0.3585 0.028 Uiso 1 1 calc R . .
C24 C 0.64250(15) 0.67962(6) 0.18361(18) 0.0230(3) Uani 1 1 d . . .
H24 H 0.6959 0.7073 0.1518 0.028 Uiso 1 1 calc R A .
C25 C 0.47524(16) 0.66841(7) 0.49805(19) 0.0284(3) Uani 1 1 d . A .
H25A H 0.3908 0.6930 0.4589 0.043 Uiso 1 1 calc R . .
H25B H 0.5508 0.6904 0.5800 0.043 Uiso 1 1 calc R . .
H25C H 0.4566 0.6315 0.5443 0.043 Uiso 1 1 calc R . .

loop_
_atom_site_aniso_label
_atom_site_aniso_U_11
_atom_site_aniso_U_22
_atom_site_aniso_U_33
_atom_site_aniso_U_23
_atom_site_aniso_U_13
_atom_site_aniso_U_12
N1 0.0257(6) 0.0146(6) 0.0231(6) 0.0017(5) 0.0063(5) 0.0001(5)
C2 0.0236(7) 0.0139(6) 0.0243(7) 0.0014(5) 0.0043(6) 0.0002(5)
C3A 0.0194(8) 0.0181(7) 0.0228(9) -0.0002(7) 0.0081(6) 0.0003(5)
C3B 0.0194(8) 0.0181(7) 0.0228(9) -0.0002(7) 0.0081(6) 0.0003(5)
C4 0.0185(6) 0.0209(7) 0.0307(8) -0.0002(6) 0.0052(6) 0.0025(5)
C5 0.0183(7) 0.0258(8) 0.0291(8) 0.0006(6) 0.0068(6) 0.0021(5)
C6 0.0179(6) 0.0318(8) 0.0314(8) 0.0023(7) 0.0037(6) -0.0052(6)
C7 0.0205(7) 0.0244(8) 0.0474(10) -0.0070(7) 0.0053(7) -0.0043(6)
C8A 0.0194(8) 0.0181(7) 0.0228(9) -0.0002(7) 0.0081(6) 0.0003(5)
C8B 0.0194(8) 0.0181(7) 0.0228(9) -0.0002(7) 0.0081(6) 0.0003(5)
C9 0.0235(7) 0.0172(7) 0.0341(8) 0.0004(6) 0.0101(6) -0.0028(5)
C10A 0.0213(13) 0.0187(14) 0.0248(16) 0.0033(12) 0.0071(12) 0.0012(10)
C11A 0.0238(16) 0.0203(16) 0.038(2) 0.0046(16) -0.0022(16) -0.0015(12)
C12A 0.0237(10) 0.0250(11) 0.0395(13) -0.0007(10) 0.0065(9) -0.0040(8)
C13A 0.0346(18) 0.0152(15) 0.048(3) 0.004(2) 0.013(3) -0.0007(12)
C14A 0.0293(9) 0.0216(10) 0.046(3) 0.007(3) 0.005(3) 0.0048(8)
C15A 0.0226(12) 0.0196(13) 0.0388(16) -0.0010(11) 0.0106(11) 0.0028(10)
C10B 0.0205(16) 0.0170(16) 0.0207(19) -0.0005(14) 0.0049(14) 0.0049(12)
C11B 0.0230(19) 0.0192(19) 0.038(3) 0.005(2) 0.0050(19) 0.0001(14)
C12B 0.0237(10) 0.0250(11) 0.0395(13) -0.0007(10) 0.0065(9) -0.0040(8)
C13B 0.028(2) 0.021(2) 0.045(3) -0.006(3) 0.004(3) -0.0003(15)
C14B 0.0293(9) 0.0216(10) 0.046(3) 0.007(3) 0.005(3) 0.0048(8)
C15B 0.0277(16) 0.0184(16) 0.0298(18) 0.0055(13) -0.0019(14) -0.0008(13)
S16 0.02794(19) 0.01454(18) 0.01938(18) 0.00238(13) 0.00456(14) 0.00117(13)
O17 0.0345(6) 0.0189(5) 0.0204(5) -0.0011(4) 0.0017(4) 0.0002(4)
O18 0.0378(6) 0.0171(5) 0.0250(5) 0.0048(4) 0.0106(5) 0.0011(4)
C19 0.0212(6) 0.0154(6) 0.0192(7) 0.0020(5) 0.0023(5) 0.0016(5)
C20 0.0206(6) 0.0145(6) 0.0241(7) 0.0000(5) 0.0014(5) -0.0012(5)
C21 0.0188(6) 0.0186(7) 0.0257(7) 0.0021(6) 0.0036(5) -0.0021(5)
C22 0.0188(6) 0.0208(7) 0.0204(7) 0.0016(5) 0.0010(5) 0.0022(5)
C23 0.0260(7) 0.0148(7) 0.0240(7) -0.0013(6) 0.0039(6) -0.0015(5)
C24 0.0250(7) 0.0149(7) 0.0252(7) 0.0033(5) 0.0056(6) -0.0010(5)
C25 0.0294(8) 0.0275(8) 0.0266(8) -0.0018(6) 0.0088(6) -0.0010(6)

loop_
_atom_type_symbol
_atom_type_description
_atom_type_scat_dispersion_real
_atom_type_scat_dispersion_imag
_atom_type_scat_source
C C 0.0033 0.0016 'International Tables Vol C Tables 4.2.6.8 and 6.1.1.4'
H H 0 0 'International Tables Vol C Tables 4.2.6.8 and 6.1.1.4'
N N 0.0061 0.0033 'International Tables Vol C Tables 4.2.6.8 and 6.1.1.4'
O O 0.0106 0.006 'International Tables Vol C Tables 4.2.6.8 and 6.1.1.4'
S S 0.1246 0.1234 'International Tables Vol C Tables 4.2.6.8 and 6.1.1.4'

loop_
_geom_angle_atom_site_label_1
_geom_angle_atom_site_label_2
_geom_angle_atom_site_label_3
_geom_angle
C9 N1 C2 111.06(11)
C9 N1 S16 118.97(10)
C2 N1 S16 119.79(10)
N1 C2 C3A 102.65(14)
N1 C2 C3B 101.74(17)
N1 C2 H2A 111.2
C3A C2 H2A 111.2
C3B C2 H2A 92.7
N1 C2 H2B 111.2
C3A C2 H2B 111.2
C3B C2 H2B 129.0
H2A C2 H2B 109.2
N1 C2 H2C 111.4
C3A C2 H2C 92.3
C3B C2 H2C 111.6
H2A C2 H2C 124.4
N1 C2 H2D 111.5
C3A C2 H2D 128.1
C3B C2 H2D 111.3
H2B C2 H2D 91.8
H2C C2 H2D 109.3
C2 C3A C8A 102.2(2)
C2 C3A C4 121.3(2)
C8A C3A C4 111.9(2)
C2 C3A H3A 106.9
C8A C3A H3A 106.9
C4 C3A H3A 106.9
C4 C3B C8B 114.6(3)
C4 C3B C2 125.8(3)
C8B C3B C2 100.0(2)
C4 C3B H3B 104.9
C8B C3B H3B 104.9
C2 C3B H3B 104.9
C10A C4 C3B 121.6(2)
C10B C4 C3B 129.6(2)
C10A C4 C5 119.08(16)
C10B C4 C5 119.21(18)
C3B C4 C5 110.89(18)
C10A C4 C3A 126.54(19)
C10B C4 C3A 120.4(2)
C5 C4 C3A 113.76(15)
C6 C5 C4 116.18(12)
C6 C5 H5A 108.2
C4 C5 H5A 108.2
C6 C5 H5B 108.2
C4 C5 H5B 108.2
H5A C5 H5B 107.4
C7 C6 C5 124.54(14)
C7 C6 H6 117.7
C5 C6 H6 117.7
C6 C7 C8B 116.80(17)
C6 C7 C8A 116.24(16)
C6 C7 H7A 121.9
C8B C7 H7A 110.7
C8A C7 H7A 121.9
C6 C7 H7B 121.6
C8B C7 H7B 121.6
C8A C7 H7B 111.5
C9 C8A C3A 103.1(2)
C9 C8A C7 116.67(18)
C3A C8A C7 106.1(2)
C9 C8A H8A 110.2
C3A C8A H8A 110.2
C7 C8A H8A 110.2
C7 C8B C3B 110.1(3)
C7 C8B C9 111.9(2)
C3B C8B C9 101.3(2)
C7 C8B H8B 111.0
C3B C8B H8B 111.0
C9 C8B H8B 111.0
C8A C9 N1 100.05(14)
N1 C9 C8B 102.24(14)
C8A C9 H9A 111.8
N1 C9 H9A 111.8
C8B C9 H9A 136.9
C8A C9 H9B 111.8
N1 C9 H9B 111.8
C8B C9 H9B 79.9
H9A C9 H9B 109.5
C8A C9 H9C 81.0
N1 C9 H9C 111.2
C8B C9 H9C 111.2
H9B C9 H9C 131.7
C8A C9 H9D 139.5
N1 C9 H9D 111.3
C8B C9 H9D 111.6
H9A C9 H9D 80.3
H9C C9 H9D 109.2
C4 C10A C15A 122.3(2)
C4 C10A C11A 125.9(3)
C15A C10A C11A 111.5(3)
C12A C11A C10A 112.3(3)
C12A C11A H11A 109.2
C10A C11A H11A 109.2
C12A C11A H11B 109.2
C10A C11A H11B 109.2
H11A C11A H11B 107.9
C11A C12A C13A 112.4(3)
C11A C12A H12A 109.1
C13A C12A H12A 109.1
C11A C12A H12B 109.1
C13A C12A H12B 109.1
H12A C12A H12B 107.9
C14A C13A C12A 110.3(4)
C14A C13A H13A 109.6
C12A C13A H13A 109.6
C14A C13A H13B 109.6
C12A C13A H13B 109.6
H13A C13A H13B 108.1
C15A C14A C13A 109.9(4)
C15A C14A H14A 109.7
C13A C14A H14A 109.7
C15A C14A H14B 109.7
C13A C14A H14B 109.7
H14A C14A H14B 108.2
C10A C15A C14A 112.8(3)
C10A C15A H15A 109.0
C14A C15A H15A 109.0
C10A C15A H15B 109.0
C14A C15A H15B 109.0
H15A C15A H15B 107.8
C4 C10B C15B 124.8(3)
C4 C10B C11B 125.7(3)
C15B C10B C11B 108.9(3)
C10B C11B C12B 110.5(4)
C10B C11B H11C 109.5
C12B C11B H11C 109.5
C10B C11B H11D 109.5
C12B C11B H11D 109.5
H11C C11B H11D 108.1
C13B C12B C11B 111.2(4)
C13B C12B H12C 109.4
C11B C12B H12C 109.4
C13B C12B H12D 109.4
C11B C12B H12D 109.4
H12C C12B H12D 108.0
C12B C13B C14B 110.5(5)
C12B C13B H13C 109.6
C14B C13B H13C 109.6
C12B C13B H13D 109.6
C14B C13B H13D 109.6
H13C C13B H13D 108.1
C15B C14B C13B 112.0(6)
C15B C14B H14C 109.2
C13B C14B H14C 109.2
C15B C14B H14D 109.2
C13B C14B H14D 109.2
H14C C14B H14D 107.9
C10B C15B C14B 110.8(4)
C10B C15B H15C 109.5
C14B C15B H15C 109.5
C10B C15B H15D 109.5
C14B C15B H15D 109.5
H15C C15B H15D 108.1
O17 S16 O18 120.53(7)
O17 S16 N1 106.49(7)
O18 S16 N1 106.41(7)
O17 S16 C19 108.05(7)
O18 S16 C19 107.38(7)
N1 S16 C19 107.35(7)
C24 C19 C20 120.09(14)
C24 C19 S16 120.13(11)
C20 C19 S16 119.73(11)
C21 C20 C19 119.54(13)
C21 C20 H20 120.2
C19 C20 H20 120.2
C20 C21 C22 121.26(14)
C20 C21 H21 119.4
C22 C21 H21 119.4
C23 C22 C21 118.29(14)
C23 C22 C25 120.76(13)
C21 C22 C25 120.94(13)
C24 C23 C22 121.26(13)
C24 C23 H23 119.4
C22 C23 H23 119.4
C23 C24 C19 119.56(13)
C23 C24 H24 120.2
C19 C24 H24 120.2
C22 C25 H25A 109.5
C22 C25 H25B 109.5
H25A C25 H25B 109.5
C22 C25 H25C 109.5
H25A C25 H25C 109.5
H25B C25 H25C 109.5

loop_
_geom_bond_atom_site_label_1
_geom_bond_atom_site_label_2
_geom_bond_distance
N1 C9 1.4819(18)
N1 C2 1.4917(17)
N1 S16 1.6218(13)
C2 C3A 1.521(3)
C2 C3B 1.561(4)
C2 H2A 0.9700
C2 H2B 0.9700
C2 H2C 0.9700
C2 H2D 0.9700
C3A C8A 1.538(4)
C3A C4 1.543(3)
C3A H3A 0.9800
C3B C4 1.439(4)
C3B C8B 1.529(5)
C3B H3B 0.9800
C4 C10A 1.335(3)
C4 C10B 1.392(4)
C4 C5 1.540(2)
C5 C6 1.497(2)
C5 H5A 0.9700
C5 H5B 0.9700
C6 C7 1.301(2)
C6 H6 0.9300
C7 C8B 1.508(3)
C7 C8A 1.546(3)
C7 H7A 0.9300
C7 H7B 0.9300
C8A C9 1.476(3)
C8A H8A 0.9800
C8B C9 1.595(3)
C8B H8B 0.9800
C9 H9A 0.9700
C9 H9B 0.9700
C9 H9C 0.9700
C9 H9D 0.9700
C10A C15A 1.515(4)
C10A C11A 1.529(5)
C11A C12A 1.522(5)
C11A H11A 0.9700
C11A H11B 0.9700
C12A C13A 1.528(6)
C12A H12A 0.9700
C12A H12B 0.9700
C13A C14A 1.528(9)
C13A H13A 0.9700
C13A H13B 0.9700
C14A C15A 1.525(6)
C14A H14A 0.9700
C14A H14B 0.9700
C15A H15A 0.9700
C15A H15B 0.9700
C10B C15B 1.512(5)
C10B C11B 1.518(6)
C11B C12B 1.530(6)
C11B H11C 0.9700
C11B H11D 0.9700
C12B C13B 1.523(7)
C12B H12C 0.9700
C12B H12D 0.9700
C13B C14B 1.526(11)
C13B H13C 0.9700
C13B H13D 0.9700
C14B C15B 1.514(8)
C14B H14C 0.9700
C14B H14D 0.9700
C15B H15C 0.9700
C15B H15D 0.9700
S16 O17 1.4344(11)
S16 O18 1.4351(11)
S16 C19 1.7628(17)
C19 C24 1.3929(19)
C19 C20 1.394(2)
C20 C21 1.383(2)
C20 H20 0.9300
C21 C22 1.397(2)
C21 H21 0.9300
C22 C23 1.393(2)
C22 C25 1.504(2)
C23 C24 1.385(2)
C23 H23 0.9300
C24 H24 0.9300
C25 H25A 0.9600
C25 H25B 0.9600
C25 H25C 0.9600

loop_
_geom_torsion_atom_site_label_1
_geom_torsion_atom_site_label_2
_geom_torsion_atom_site_label_3
_geom_torsion_atom_site_label_4
_geom_torsion
C9 N1 C2 C3A -1.64(18)
S16 N1 C2 C3A -146.59(15)
C9 N1 C2 C3B -23.0(2)
S16 N1 C2 C3B -167.98(16)
N1 C2 C3A C8A -24.9(2)
C3B C2 C3A C8A 64.9(6)
N1 C2 C3A C4 -150.2(2)
C3B C2 C3A C4 -60.4(5)
N1 C2 C3B C4 173.8(3)
C3A C2 C3B C4 79.0(6)
N1 C2 C3B C8B 43.4(3)
C3A C2 C3B C8B -51.3(5)
C8B C3B C4 C10A 162.7(3)
C2 C3B C4 C10A 38.3(4)
C8B C3B C4 C10B 124.1(3)
C2 C3B C4 C10B -0.3(5)
C8B C3B C4 C5 -49.6(3)
C2 C3B C4 C5 -174.0(3)
C8B C3B C4 C3A 52.5(5)
C2 C3B C4 C3A -71.9(6)
C2 C3A C4 C10A -16.1(4)
C8A C3A C4 C10A -136.9(3)
C2 C3A C4 C10B -54.2(3)
C8A C3A C4 C10B -175.0(3)
C2 C3A C4 C3B 67.9(6)
C8A C3A C4 C3B -52.9(5)
C2 C3A C4 C5 154.64(19)
C8A C3A C4 C5 33.9(3)
C10A C4 C5 C6 176.5(2)
C10B C4 C5 C6 -146.6(2)
C3B C4 C5 C6 27.8(2)
C3A C4 C5 C6 5.0(2)
C4 C5 C6 C7 -15.8(2)
C5 C6 C7 C8B 23.5(3)
C5 C6 C7 C8A -15.1(3)
C2 C3A C8A C9 43.8(2)
C4 C3A C8A C9 175.17(19)
C2 C3A C8A C7 167.02(17)
C4 C3A C8A C7 -61.7(3)
C6 C7 C8A C9 167.54(18)
C8B C7 C8A C9 67.7(3)
C6 C7 C8A C3A 53.4(3)
C8B C7 C8A C3A -46.4(3)
C6 C7 C8B C3B -41.7(3)
C8A C7 C8B C3B 56.3(3)
C6 C7 C8B C9 -153.55(19)
C8A C7 C8B C9 -55.5(2)
C4 C3B C8B C7 57.0(4)
C2 C3B C8B C7 -165.8(2)
C4 C3B C8B C9 175.6(2)
C2 C3B C8B C9 -47.2(3)
C3A C8A C9 N1 -43.4(2)
C7 C8A C9 N1 -159.28(17)
C3A C8A C9 C8B 53.6(3)
C7 C8A C9 C8B -62.3(3)
C2 N1 C9 C8A 28.49(17)
S16 N1 C9 C8A 173.76(13)
C2 N1 C9 C8B -6.11(19)
S16 N1 C9 C8B 139.16(15)
C7 C8B C9 C8A 60.9(3)
C3B C8B C9 C8A -56.3(3)
C7 C8B C9 N1 150.80(19)
C3B C8B C9 N1 33.5(2)
C10B C4 C10A C15A -98.0(5)
C3B C4 C10A C15A 146.7(3)
C5 C4 C10A C15A 1.5(4)
C3A C4 C10A C15A 171.8(3)
C10B C4 C10A C11A 75.1(5)
C3B C4 C10A C11A -40.3(5)
C5 C4 C10A C11A 174.5(3)
C3A C4 C10A C11A -15.1(5)
C4 C10A C11A C12A -123.2(3)
C15A C10A C11A C12A 50.5(4)
C10A C11A C12A C13A -52.5(4)
C11A C12A C13A C14A 56.0(4)
C12A C13A C14A C15A -57.3(5)
C4 C10A C15A C14A 120.5(4)
C11A C10A C15A C14A -53.5(4)
C13A C14A C15A C10A 57.1(5)
C10A C4 C10B C15B 90.7(5)
C3B C4 C10B C15B 178.5(3)
C5 C4 C10B C15B -8.3(5)
C3A C4 C10B C15B -157.9(3)
C10A C4 C10B C11B -78.7(5)
C3B C4 C10B C11B 9.1(6)
C5 C4 C10B C11B -177.7(3)
C3A C4 C10B C11B 32.7(5)
C4 C10B C11B C12B 110.9(4)
C15B C10B C11B C12B -59.9(5)
C10B C11B C12B C13B 57.8(5)
C11B C12B C13B C14B -53.5(6)
C12B C13B C14B C15B 53.4(6)
C4 C10B C15B C14B -111.3(5)
C11B C10B C15B C14B 59.6(5)
C13B C14B C15B C10B -57.1(6)
C9 N1 S16 O17 176.21(11)
C2 N1 S16 O17 -41.57(12)
C9 N1 S16 O18 46.46(12)
C2 N1 S16 O18 -171.32(10)
C9 N1 S16 C19 -68.26(12)
C2 N1 S16 C19 73.96(12)
O17 S16 C19 C24 -151.45(11)
O18 S16 C19 C24 -20.02(13)
N1 S16 C19 C24 94.05(12)
O17 S16 C19 C20 30.99(13)
O18 S16 C19 C20 162.42(11)
N1 S16 C19 C20 -83.51(12)
C24 C19 C20 C21 -0.6(2)
S16 C19 C20 C21 176.97(10)
C19 C20 C21 C22 -0.1(2)
C20 C21 C22 C23 0.9(2)
C20 C21 C22 C25 -177.77(13)
C21 C22 C23 C24 -1.1(2)
C25 C22 C23 C24 177.54(13)
C22 C23 C24 C19 0.5(2)
C20 C19 C24 C23 0.4(2)
S16 C19 C24 C23 -177.19(10)
